data_1519879
loop_
_publ_author_name
'Coles, Susanne L.'
'Threlfall, Terry L.'
'Hursthouse, Michael B.'

_publ_section_title
;
 N-(4-ethylphenyl)acetamide
;
_journal_name_full 'Crystal Structure Report Archive'
_journal_page_first 1398
_journal_year 2008
_chemical_formula_sum 'C10 H13 N O'
_chemical_formula_weight 163.21
_space_group_IT_number 9
_symmetry_cell_setting monoclinic
_symmetry_space_group_name_Hall 'C -2yc'
_symmetry_space_group_name_H-M 'C 1 c 1'
_atom_sites_solution_hydrogens geom
_atom_sites_solution_primary direct
_atom_sites_solution_secondary difmap
_cell_angle_alpha 90.00
_cell_angle_beta 90.001(3)
_cell_angle_gamma 90.00
_cell_formula_units_Z 4
_cell_length_a 4.5852(2)
_cell_length_b 21.3953(10)
_cell_length_c 9.4310(4)
_cell_measurement_reflns_used 14100
_cell_measurement_temperature 120(2)
_cell_measurement_theta_max 27.48
_cell_measurement_theta_min 2.91
_cell_volume 925.20(7)
_computing_cell_refinement 'DENZO (Otwinowski & Minor, 1997) & COLLECT (Hooft, R.W.W., 1998)'
_computing_data_collection 'COLLECT (Hooft, R.W.W., 1998)'
_computing_data_reduction 'DENZO (Otwinowski & Minor, 1997) & COLLECT (Hooft, R.W.W., 1998)'
_computing_structure_refinement 'SHELXL-97 (Sheldrick, 1997)'
_computing_structure_solution 'SHELXS-97 (Sheldrick, 1997)'
_diffrn_ambient_temperature 120(2)
_diffrn_detector_area_resol_mean 9.091
_diffrn_measured_fraction_theta_full 0.996
_diffrn_measured_fraction_theta_max 0.996
_diffrn_measurement_device_type 'Bruker-Nonius Roper CCD camera on \k-goniostat'
_diffrn_measurement_method '\f & \w scans'
_diffrn_radiation_monochromator graphite
_diffrn_radiation_source 'Bruker-Nonius FR591 rotating anode'
_diffrn_radiation_type MoK\a
_diffrn_radiation_wavelength 0.71073
_diffrn_reflns_av_R_equivalents 0.0406
_diffrn_reflns_av_sigmaI/netI 0.0330
_diffrn_reflns_limit_h_max 5
_diffrn_reflns_limit_h_min -5
_diffrn_reflns_limit_k_max 27
_diffrn_reflns_limit_k_min -27
_diffrn_reflns_limit_l_max 12
_diffrn_reflns_limit_l_min -12
_diffrn_reflns_number 9522
_diffrn_reflns_theta_full 27.48
_diffrn_reflns_theta_max 27.48
_diffrn_reflns_theta_min 3.81
_exptl_absorpt_coefficient_mu 0.076
_exptl_absorpt_correction_T_max 0.9985
_exptl_absorpt_correction_T_min 0.9703
_exptl_absorpt_correction_type multi-scan
_exptl_absorpt_process_details 'SADABS 2007/2 (Sheldrick, G.M., 2007)'
_exptl_crystal_colour colourless
_exptl_crystal_density_diffrn 1.172
_exptl_crystal_density_method 'not measured'
_exptl_crystal_description 'cut sheet'
_exptl_crystal_F_000 352
_exptl_crystal_size_max 0.40
_exptl_crystal_size_mid 0.28
_exptl_crystal_size_min 0.02
_refine_diff_density_max 0.141
_refine_diff_density_min -0.165
_refine_diff_density_rms 0.037
_refine_ls_abs_structure_details 'Flack H D (1983), Acta Cryst. A39, 876-881'
_refine_ls_abs_structure_Flack 2.3(17)
_refine_ls_extinction_method none
_refine_ls_goodness_of_fit_ref 1.061
_refine_ls_hydrogen_treatment constr
_refine_ls_matrix_type full
_refine_ls_number_parameters 141
_refine_ls_number_reflns 2019
_refine_ls_number_restraints 8
_refine_ls_restrained_S_all 1.059
_refine_ls_R_factor_all 0.0433
_refine_ls_R_factor_gt 0.0376
_refine_ls_shift/su_max 0.001
_refine_ls_shift/su_mean 0.000
_refine_ls_structure_factor_coef Fsqd
_refine_ls_weighting_details 'calc w=1/[\s^2^(Fo^2^)+(0.0563P)^2^+0.1469P] where P=(Fo^2^+2Fc^2^)/3'
_refine_ls_weighting_scheme calc
_refine_ls_wR_factor_gt 0.0934
_refine_ls_wR_factor_ref 0.0970
_reflns_number_gt 1833
_reflns_number_total 2019
_reflns_threshold_expression >2sigma(I)
_cod_data_source_file eCrystal-1398.cif
_cod_data_source_block 2008lsh161
_cod_depositor_comments
;
Citation :
Coles (nee Huth), Susanne L. and Threlfall, Terry L. and 
Hursthouse, Michael B. (2008) 
University of Southampton, Crystal Structure Report Archive. 
(doi:10.5258/ecrystals/1398)

More at:
http://ecrystals.chem.soton.ac.uk/1398/

The following automatic conversions were performed:

'_symmetry_cell_setting' value 'Monoclinic' changed to 'monoclinic'
according to the built-in table from CIF Core dictionary named
'cif_core.dic' version 2.4.1 from 2010-06-29.

Automatic conversion script
Id: cif_fix_values 3392 2015-05-12 13:50:21Z andrius 
;
_cod_original_sg_symbol_H-M Cc
_cod_database_code 1519879

loop_
_symmetry_equiv_pos_as_xyz
'x, y, z'
'x, -y, z+1/2'
'x+1/2, y+1/2, z'
'x+1/2, -y+1/2, z+1/2'

loop_
_atom_site_label
_atom_site_type_symbol
_atom_site_fract_x
_atom_site_fract_y
_atom_site_fract_z
_atom_site_U_iso_or_equiv
_atom_site_adp_type
_atom_site_occupancy
_atom_site_symmetry_multiplicity
_atom_site_calc_flag
_atom_site_refinement_flags
_atom_site_disorder_assembly
_atom_site_disorder_group
C1 C 0.1477(2) 0.09137(5) 0.60893(15) 0.0210(3) Uani 1 1 d . . .
C2 C 0.0456(3) 0.11603(7) 0.73639(14) 0.0276(3) Uani 1 1 d . A .
H2 H 0.1129 0.0997 0.8241 0.033 Uiso 1 1 calc R . .
C3 C -0.1548(3) 0.16457(7) 0.73451(16) 0.0308(3) Uani 1 1 d . . .
H3 H -0.2234 0.1808 0.8221 0.037 Uiso 1 1 calc R A .
C4 C -0.2585(3) 0.19017(6) 0.60916(17) 0.0285(3) Uani 1 1 d . A .
C5 C -0.1548(3) 0.16463(7) 0.48322(16) 0.0308(3) Uani 1 1 d . . .
H5 H -0.2230 0.1810 0.3956 0.037 Uiso 1 1 calc R A .
C6 C 0.0455(3) 0.11592(6) 0.48183(15) 0.0277(3) Uani 1 1 d . A .
H6 H 0.1124 0.0994 0.3942 0.033 Uiso 1 1 calc R . .
C7A C 0.4658(6) 0.00766(12) 0.7100(3) 0.0245(7) Uani 0.497(4) 1 d PD A 1
C8A C 0.6766(7) -0.04264(15) 0.6656(4) 0.0314(8) Uani 0.497(4) 1 d PD A 1
H8A1 H 0.8762 -0.0292 0.6869 0.047 Uiso 0.497(4) 1 calc PR A 1
H8A2 H 0.6574 -0.0502 0.5636 0.047 Uiso 0.497(4) 1 calc PR A 1
H8A3 H 0.6333 -0.0812 0.7176 0.047 Uiso 0.497(4) 1 calc PR A 1
N1A N 0.3531(2) 0.04203(5) 0.60915(13) 0.0228(2) Uani 0.497(4) 1 d PD A 1
H1A H 0.4185 0.0325 0.5241 0.027 Uiso 0.497(4) 1 calc PR A 1
O1A O 0.4044(5) 0.01588(16) 0.8360(3) 0.0347(7) Uani 0.497(4) 1 d PD A 1
C7B C 0.4656(6) 0.00771(12) 0.5080(3) 0.0253(8) Uani 0.503(4) 1 d PD A 2
C8B C 0.6783(7) -0.04225(14) 0.5525(4) 0.0328(8) Uani 0.503(4) 1 d PD A 2
H8B1 H 0.6179 -0.0825 0.5125 0.049 Uiso 0.503(4) 1 calc PR A 2
H8B2 H 0.6818 -0.0452 0.6562 0.049 Uiso 0.503(4) 1 calc PR A 2
H8B3 H 0.8735 -0.0316 0.5177 0.049 Uiso 0.503(4) 1 calc PR A 2
N1B N 0.3531(2) 0.04203(5) 0.60915(13) 0.0228(2) Uani 0.503(4) 1 d PD A 2
H1B H 0.4183 0.0325 0.6942 0.027 Uiso 0.503(4) 1 calc PR A 2
O1B O 0.4046(5) 0.01567(16) 0.3817(3) 0.0353(7) Uani 0.503(4) 1 d PD A 2
C9 C -0.4657(3) 0.24485(6) 0.6090(2) 0.0373(4) Uani 1 1 d . . .
H9A H -0.5926 0.2424 0.6937 0.045 Uiso 1 1 calc R A .
H9B H -0.5920 0.2424 0.5240 0.045 Uiso 1 1 calc R . .
C10 C -0.3065(4) 0.30742(6) 0.6092(2) 0.0389(4) Uani 1 1 d . A .
H10A H -0.1857 0.3107 0.6946 0.058 Uiso 1 1 calc R . .
H10B H -0.4492 0.3415 0.6081 0.058 Uiso 1 1 calc R . .
H10C H -0.1821 0.3103 0.5249 0.058 Uiso 1 1 calc R . .

loop_
_atom_site_aniso_label
_atom_site_aniso_U_11
_atom_site_aniso_U_22
_atom_site_aniso_U_33
_atom_site_aniso_U_23
_atom_site_aniso_U_13
_atom_site_aniso_U_12
C1 0.0211(6) 0.0194(6) 0.0224(6) -0.0003(5) -0.0001(5) -0.0044(5)
C2 0.0311(7) 0.0304(8) 0.0214(7) 0.0016(5) 0.0024(6) 0.0011(5)
C3 0.0302(7) 0.0314(8) 0.0308(8) -0.0058(6) 0.0063(6) 0.0001(6)
C4 0.0217(7) 0.0226(6) 0.0413(8) -0.0003(6) 0.0010(6) -0.0030(5)
C5 0.0314(8) 0.0304(8) 0.0305(8) 0.0053(6) -0.0050(6) 0.0014(6)
C6 0.0313(8) 0.0297(7) 0.0220(7) -0.0004(5) -0.0007(6) 0.0017(5)
C7A 0.0277(15) 0.0218(14) 0.0241(15) 0.0053(10) -0.0012(11) -0.0062(10)
C8A 0.0340(18) 0.0245(15) 0.0358(19) 0.0040(12) -0.0055(13) 0.0020(11)
N1A 0.0257(5) 0.0238(5) 0.0191(5) -0.0002(5) 0.0005(4) 0.0002(4)
O1A 0.0491(15) 0.0334(15) 0.0216(12) 0.0087(12) 0.0034(10) 0.0035(10)
C7B 0.0301(16) 0.0225(14) 0.0234(15) -0.0049(10) 0.0022(11) -0.0060(10)
C8B 0.0369(18) 0.0249(15) 0.0365(19) -0.0021(12) 0.0059(13) 0.0040(12)
N1B 0.0257(5) 0.0238(5) 0.0191(5) -0.0002(5) 0.0005(4) 0.0002(4)
O1B 0.0488(15) 0.0350(15) 0.0221(12) -0.0088(12) -0.0016(10) 0.0040(10)
C9 0.0271(7) 0.0262(7) 0.0588(10) -0.0001(8) -0.0007(7) 0.0012(6)
C10 0.0379(9) 0.0233(7) 0.0556(9) 0.0006(8) 0.0005(8) 0.0020(6)

loop_
_atom_type_symbol
_atom_type_description
_atom_type_scat_dispersion_real
_atom_type_scat_dispersion_imag
_atom_type_scat_source
C C 0.0033 0.0016 'International Tables Vol C Tables 4.2.6.8 and 6.1.1.4'
H H 0.0000 0.0000 'International Tables Vol C Tables 4.2.6.8 and 6.1.1.4'
N N 0.0061 0.0033 'International Tables Vol C Tables 4.2.6.8 and 6.1.1.4'
O O 0.0106 0.0060 'International Tables Vol C Tables 4.2.6.8 and 6.1.1.4'

loop_
_geom_angle_atom_site_label_1
_geom_angle_atom_site_label_2
_geom_angle_atom_site_label_3
_geom_angle
_geom_angle_site_symmetry_1
_geom_angle_site_symmetry_3
C6 C1 C2 119.16(11) . .
C6 C1 N1A 120.51(12) . .
C2 C1 N1A 120.33(12) . .
C3 C2 C1 119.68(12) . .
C3 C2 H2 120.2 . .
C1 C2 H2 120.2 . .
C2 C3 C4 122.27(13) . .
C2 C3 H3 118.9 . .
C4 C3 H3 118.9 . .
C3 C4 C5 117.08(12) . .
C3 C4 C9 121.58(14) . .
C5 C4 C9 121.30(15) . .
C6 C5 C4 121.92(13) . .
C6 C5 H5 119.0 . .
C4 C5 H5 119.0 . .
C5 C6 C1 119.89(12) . .
C5 C6 H6 120.1 . .
C1 C6 H6 120.1 . .
O1A C7A N1A 122.0(3) . .
O1A C7A C8A 121.0(3) . .
N1A C7A C8A 117.0(2) . .
C7A N1A C1 133.10(16) . .
C7A N1A H1A 113.4 . .
C1 N1A H1A 113.4 . .
O1B C7B C8B 120.8(3) . .
C7B C8B H8B1 109.5 . .
C7B C8B H8B2 109.5 . .
H8B1 C8B H8B2 109.5 . .
C7B C8B H8B3 109.5 . .
H8B1 C8B H8B3 109.5 . .
H8B2 C8B H8B3 109.5 . .
C4 C9 C10 112.31(13) . .
C4 C9 H9A 109.1 . .
C10 C9 H9A 109.1 . .
C4 C9 H9B 109.1 . .
C10 C9 H9B 109.1 . .
H9A C9 H9B 107.9 . .
C9 C10 H10A 109.5 . .
C9 C10 H10B 109.5 . .
H10A C10 H10B 109.5 . .
C9 C10 H10C 109.5 . .
H10A C10 H10C 109.5 . .
H10B C10 H10C 109.5 . .

loop_
_geom_bond_atom_site_label_1
_geom_bond_atom_site_label_2
_geom_bond_distance
_geom_bond_site_symmetry_2
C1 C6 1.3902(19) .
C1 C2 1.3938(18) .
C1 N1A 1.4148(15) .
C2 C3 1.387(2) .
C2 H2 0.9500 .
C3 C4 1.387(2) .
C3 H3 0.9500 .
C4 C5 1.391(2) .
C4 C9 1.5070(19) .
C5 C6 1.389(2) .
C5 H5 0.9500 .
C6 H6 0.9500 .
C7A O1A 1.234(4) .
C7A N1A 1.308(3) .
C7A C8A 1.506(4) .
C8A H8A1 0.9800 .
C8A H8A2 0.9800 .
C8A H8A3 0.9800 .
N1A H1A 0.8800 .
C7B O1B 1.236(4) .
C7B C8B 1.506(4) .
C8B H8B1 0.9800 .
C8B H8B2 0.9800 .
C8B H8B3 0.9800 .
C9 C10 1.5250(19) .
C9 H9A 0.9900 .
C9 H9B 0.9900 .
C10 H10A 0.9800 .
C10 H10B 0.9800 .
C10 H10C 0.9800 .

loop_
_geom_hbond_atom_site_label_D
_geom_hbond_atom_site_label_H
_geom_hbond_atom_site_label_A
_geom_hbond_distance_DH
_geom_hbond_distance_HA
_geom_hbond_distance_DA
_geom_hbond_angle_DHA
_geom_hbond_site_symmetry_A
N1A H1A O1A 0.88 2.06 2.868(4) 153.2 2_554
N1B H1B O1B 0.88 2.05 2.861(4) 153.3 2
